data_7104611
loop_
_publ_author_name
'Subbarayan, Velusamy'
'Ruppel, Joshua V'
'Zhu, Shifa'
'Perman, Jason A'
'Zhang, X Peter'

_publ_section_title
;
 Highly asymmetric cobalt-catalyzed aziridination of alkenes with
 trichloroethoxysulfonyl azide (TcesN3).
;
_journal_issue 28
_journal_name_full 'Chemical communications (Cambridge, England)'
_journal_page_first 4266
_journal_page_last 4268
_journal_paper_doi 10.1039/b905727g
_journal_volume 34
_journal_year 2009
_chemical_absolute_configuration ad
_chemical_formula_sum 'C10 H9 Cl4 N O3 S'
_chemical_formula_weight 365.04
_chemical_name_systematic
;
?
;
_space_group_IT_number 4
_symmetry_cell_setting monoclinic
_symmetry_space_group_name_Hall 'P 2yb'
_symmetry_space_group_name_H-M 'P 1 21 1'
_atom_sites_solution_hydrogens geom
_atom_sites_solution_primary direct
_atom_sites_solution_secondary difmap
_audit_creation_method SHELXL-97
_cell_angle_alpha 90.00
_cell_angle_beta 104.370(3)
_cell_angle_gamma 90.00
_cell_formula_units_Z 2
_cell_length_a 10.4908(6)
_cell_length_b 6.0700(4)
_cell_length_c 12.0008(7)
_cell_measurement_reflns_used 3256
_cell_measurement_temperature 100(2)
_cell_measurement_theta_max 66.69
_cell_measurement_theta_min 3.80
_cell_volume 740.29(8)
_computing_cell_refinement 'Bruker SMART'
_computing_data_collection 'Bruker SMART'
_computing_data_reduction 'Bruker Saint'
_computing_structure_refinement 'SHELXL-97 (Sheldrick, 1997)'
_computing_structure_solution 'SHELXS-97 (Sheldrick, 1990)'
_diffrn_ambient_temperature 100(2)
_diffrn_measured_fraction_theta_full 0.966
_diffrn_measured_fraction_theta_max 0.966
_diffrn_measurement_device_type 'CCD area detector'
_diffrn_measurement_method 'phi and omega scans'
_diffrn_radiation_monochromator graphite
_diffrn_radiation_source 'fine-focus sealed tube'
_diffrn_radiation_type CuK\a
_diffrn_radiation_wavelength 1.54178
_diffrn_reflns_av_R_equivalents 0.0384
_diffrn_reflns_av_sigmaI/netI 0.0467
_diffrn_reflns_limit_h_max 12
_diffrn_reflns_limit_h_min -12
_diffrn_reflns_limit_k_max 6
_diffrn_reflns_limit_k_min -7
_diffrn_reflns_limit_l_max 13
_diffrn_reflns_limit_l_min -14
_diffrn_reflns_number 6397
_diffrn_reflns_theta_full 68.13
_diffrn_reflns_theta_max 68.13
_diffrn_reflns_theta_min 3.80
_exptl_absorpt_coefficient_mu 8.624
_exptl_absorpt_correction_T_max 0.4793
_exptl_absorpt_correction_T_min 0.1299
_exptl_absorpt_correction_type multi-scan
_exptl_absorpt_process_details SADABS
_exptl_crystal_colour colorless
_exptl_crystal_density_diffrn 1.638
_exptl_crystal_density_method 'not measured'
_exptl_crystal_description rod
_exptl_crystal_F_000 368
_exptl_crystal_size_max 0.40
_exptl_crystal_size_mid 0.20
_exptl_crystal_size_min 0.10
_refine_diff_density_max 0.275
_refine_diff_density_min -0.284
_refine_diff_density_rms 0.050
_refine_ls_abs_structure_details 'Flack H D (1983), Acta Cryst. A39, 876-881'
_refine_ls_abs_structure_Flack 0.04(2)
_refine_ls_extinction_method none
_refine_ls_goodness_of_fit_ref 1.037
_refine_ls_hydrogen_treatment constr
_refine_ls_matrix_type full
_refine_ls_number_parameters 172
_refine_ls_number_reflns 2367
_refine_ls_number_restraints 1
_refine_ls_restrained_S_all 1.036
_refine_ls_R_factor_all 0.0376
_refine_ls_R_factor_gt 0.0347
_refine_ls_shift/su_max 0.000
_refine_ls_shift/su_mean 0.000
_refine_ls_structure_factor_coef Fsqd
_refine_ls_weighting_details 'calc w=1/[\s^2^(Fo^2^)+(0.0355P)^2^+0.1959P] where P=(Fo^2^+2Fc^2^)/3'
_refine_ls_weighting_scheme calc
_refine_ls_wR_factor_gt 0.0831
_refine_ls_wR_factor_ref 0.0851
_reflns_number_gt 2228
_reflns_number_total 2367
_reflns_threshold_expression >2sigma(I)
_cod_data_source_file b905727g.txt
_cod_data_source_block sv_iv_240_0m
_cod_depositor_comments
;
The following automatic conversions were performed:
'_symmetry_cell_setting' value 'Monoclinic' changed to 'monoclinic'
according to '/home/saulius/struct/CIF-dictionaries/cif_core.dic'
dictionary named 'cif_core.dic' version 2.4.1 from
2010-06-29.

'_exptl_absorpt_correction_type' value 'Multi-Scan' changed
to 'multi-scan' according to
'/home/saulius/struct/CIF-dictionaries/cif_core.dic' dictionary named
'cif_core.dic' version 2.4.1 from 2010-06-29.

Automatic conversion script
Id: cif_fix_enum 1527 2010-12-29 10:47:43Z saulius 
;
_cod_original_sg_symbol_H-M P2(1)
_cod_database_code 7104611

loop_
_symmetry_equiv_pos_as_xyz
'x, y, z'
'-x, y+1/2, -z'

loop_
_atom_site_label
_atom_site_type_symbol
_atom_site_fract_x
_atom_site_fract_y
_atom_site_fract_z
_atom_site_U_iso_or_equiv
_atom_site_adp_type
_atom_site_occupancy
_atom_site_symmetry_multiplicity
_atom_site_calc_flag
_atom_site_refinement_flags
_atom_site_disorder_assembly
_atom_site_disorder_group
S1 S 0.42192(7) 0.56239(14) 0.29962(6) 0.04346(19) Uani 1 1 d . . .
Cl1 Cl 1.09715(8) -0.1027(2) 0.29579(9) 0.0745(3) Uani 1 1 d . . .
Cl4 Cl 0.13672(10) 0.3693(2) 0.01526(11) 0.0892(4) Uani 1 1 d . . .
C1 C 0.9792(3) 0.0779(7) 0.3224(3) 0.0513(8) Uani 1 1 d . . .
C4 C 0.7848(3) 0.3575(6) 0.3566(3) 0.0451(7) Uani 1 1 d . . .
C6 C 0.9001(3) 0.0121(7) 0.3934(3) 0.0567(9) Uani 1 1 d . . .
H6 H 0.9122 -0.1243 0.4298 0.068 Uiso 1 1 calc R . .
C7 C 0.6820(3) 0.5162(6) 0.3710(3) 0.0470(8) Uani 1 1 d . . .
H7 H 0.6802 0.6560 0.3297 0.056 Uiso 1 1 calc R . .
C8 C 0.6304(3) 0.5256(7) 0.4741(3) 0.0564(9) Uani 1 1 d . . .
H8A H 0.6014 0.6675 0.4957 0.068 Uiso 1 1 calc R . .
H8B H 0.6708 0.4307 0.5382 0.068 Uiso 1 1 calc R . .
C9 C 0.3667(4) 0.2404(6) 0.1559(3) 0.0538(8) Uani 1 1 d . . .
H9A H 0.3181 0.1923 0.2105 0.065 Uiso 1 1 calc R . .
H9B H 0.4448 0.1497 0.1658 0.065 Uiso 1 1 calc R . .
C5 C 0.8022(4) 0.1555(7) 0.4088(3) 0.0558(9) Uani 1 1 d . . .
H5 H 0.7476 0.1130 0.4554 0.067 Uiso 1 1 calc R . .
C10 C 0.2823(3) 0.2188(6) 0.0347(3) 0.0525(8) Uani 1 1 d . . .
C2 C 0.9659(4) 0.2817(8) 0.2720(3) 0.0653(11) Uani 1 1 d . . .
H2 H 1.0215 0.3256 0.2266 0.078 Uiso 1 1 calc R . .
C3 C 0.8688(3) 0.4211(7) 0.2896(3) 0.0579(9) Uani 1 1 d . . .
H3 H 0.8595 0.5601 0.2560 0.069 Uiso 1 1 calc R . .
Cl3 Cl 0.24525(15) -0.0643(2) 0.01394(10) 0.0882(4) Uani 1 1 d . . .
Cl2 Cl 0.36710(15) 0.3087(3) -0.06643(10) 0.0972(5) Uani 1 1 d . . .
N1 N 0.5511(2) 0.4204(5) 0.3685(2) 0.0417(6) Uani 1 1 d . . .
O3 O 0.4030(2) 0.4691(4) 0.17501(18) 0.0475(5) Uani 1 1 d . . .
O1 O 0.4471(3) 0.7888(4) 0.2899(2) 0.0628(7) Uani 1 1 d . . .
O2 O 0.3157(2) 0.4951(5) 0.3459(2) 0.0624(7) Uani 1 1 d . . .

loop_
_atom_site_aniso_label
_atom_site_aniso_U_11
_atom_site_aniso_U_22
_atom_site_aniso_U_33
_atom_site_aniso_U_23
_atom_site_aniso_U_13
_atom_site_aniso_U_12
S1 0.0452(4) 0.0434(4) 0.0399(4) -0.0011(3) 0.0070(3) 0.0112(3)
Cl1 0.0454(4) 0.0989(8) 0.0773(6) -0.0094(6) 0.0117(4) 0.0241(5)
Cl4 0.0511(5) 0.1048(10) 0.1001(8) 0.0207(7) -0.0030(5) 0.0080(6)
C1 0.0339(14) 0.072(2) 0.0460(16) -0.0040(19) 0.0067(12) 0.0095(17)
C4 0.0403(15) 0.053(2) 0.0410(15) -0.0013(14) 0.0090(12) -0.0007(14)
C6 0.0571(19) 0.053(2) 0.060(2) 0.0048(17) 0.0148(17) 0.0090(16)
C7 0.0466(16) 0.048(2) 0.0465(16) -0.0030(14) 0.0111(13) -0.0060(14)
C8 0.0494(17) 0.077(3) 0.0403(16) -0.0088(17) 0.0059(13) 0.0113(17)
C9 0.066(2) 0.0389(18) 0.0486(17) -0.0020(14) -0.0004(15) 0.0028(16)
C5 0.0538(19) 0.060(2) 0.060(2) 0.0011(18) 0.0271(16) -0.0018(17)
C10 0.0559(19) 0.054(2) 0.0457(17) -0.0002(15) 0.0081(14) -0.0074(16)
C2 0.058(2) 0.092(3) 0.0536(19) 0.014(2) 0.0281(17) 0.015(2)
C3 0.0566(19) 0.068(3) 0.0530(19) 0.0126(18) 0.0209(15) 0.0079(18)
Cl3 0.1215(9) 0.0637(7) 0.0673(6) -0.0100(5) 0.0004(6) -0.0270(6)
Cl2 0.1224(10) 0.1176(11) 0.0666(6) -0.0277(7) 0.0518(6) -0.0517(8)
N1 0.0380(12) 0.0459(16) 0.0402(13) 0.0001(11) 0.0074(10) 0.0012(12)
O3 0.0542(12) 0.0477(13) 0.0371(11) 0.0014(9) 0.0048(9) 0.0016(10)
O1 0.0807(18) 0.0423(15) 0.0586(14) -0.0024(11) 0.0047(12) 0.0119(13)
O2 0.0497(12) 0.080(2) 0.0609(15) 0.0021(13) 0.0200(11) 0.0148(12)

loop_
_atom_type_symbol
_atom_type_description
_atom_type_scat_dispersion_real
_atom_type_scat_dispersion_imag
_atom_type_scat_source
C C 0.0181 0.0091 'International Tables Vol C Tables 4.2.6.8 and 6.1.1.4'
H H 0.0000 0.0000 'International Tables Vol C Tables 4.2.6.8 and 6.1.1.4'
N N 0.0311 0.0180 'International Tables Vol C Tables 4.2.6.8 and 6.1.1.4'
O O 0.0492 0.0322 'International Tables Vol C Tables 4.2.6.8 and 6.1.1.4'
S S 0.3331 0.5567 'International Tables Vol C Tables 4.2.6.8 and 6.1.1.4'
Cl Cl 0.3639 0.7018 'International Tables Vol C Tables 4.2.6.8 and 6.1.1.4'

loop_
_geom_angle_atom_site_label_1
_geom_angle_atom_site_label_2
_geom_angle_atom_site_label_3
_geom_angle
_geom_angle_site_symmetry_1
_geom_angle_site_symmetry_3
_geom_angle_publ_flag
O1 S1 O2 119.54(17) . . ?
O1 S1 O3 104.82(14) . . ?
O2 S1 O3 110.07(15) . . ?
O1 S1 N1 113.85(16) . . ?
O2 S1 N1 106.29(14) . . ?
O3 S1 N1 100.62(12) . . ?
C2 C1 C6 121.4(3) . . ?
C2 C1 Cl1 119.2(3) . . ?
C6 C1 Cl1 119.5(3) . . ?
C5 C4 C3 118.9(3) . . ?
C5 C4 C7 123.1(3) . . ?
C3 C4 C7 118.0(3) . . ?
C1 C6 C5 118.3(4) . . ?
C8 C7 N1 60.0(2) . . ?
C8 C7 C4 123.5(3) . . ?
N1 C7 C4 115.9(3) . . ?
C7 C8 N1 60.5(2) . . ?
O3 C9 C10 107.8(3) . . ?
C4 C5 C6 121.2(3) . . ?
C9 C10 Cl4 111.6(3) . . ?
C9 C10 Cl2 111.2(3) . . ?
Cl4 C10 Cl2 108.7(2) . . ?
C9 C10 Cl3 106.0(3) . . ?
Cl4 C10 Cl3 109.6(2) . . ?
Cl2 C10 Cl3 109.6(2) . . ?
C1 C2 C3 119.0(3) . . ?
C2 C3 C4 121.2(4) . . ?
C8 N1 C7 59.5(2) . . ?
C8 N1 S1 115.0(2) . . ?
C7 N1 S1 116.5(2) . . ?
C9 O3 S1 117.8(2) . . ?

loop_
_geom_bond_atom_site_label_1
_geom_bond_atom_site_label_2
_geom_bond_distance
_geom_bond_site_symmetry_2
_geom_bond_publ_flag
S1 O1 1.410(3) . ?
S1 O2 1.423(3) . ?
S1 O3 1.565(2) . ?
S1 N1 1.645(3) . ?
Cl1 C1 1.741(4) . ?
Cl4 C10 1.745(4) . ?
C1 C2 1.369(6) . ?
C1 C6 1.388(5) . ?
C4 C5 1.368(5) . ?
C4 C3 1.387(5) . ?
C4 C7 1.487(5) . ?
C6 C5 1.394(5) . ?
C7 C8 1.470(5) . ?
C7 N1 1.486(4) . ?
C8 N1 1.477(4) . ?
C9 O3 1.443(4) . ?
C9 C10 1.509(5) . ?
C10 Cl2 1.760(4) . ?
C10 Cl3 1.766(4) . ?
C2 C3 1.381(5) . ?

loop_
_cod_related_entry_id
_cod_related_entry_database
_cod_related_entry_code
1 ChemSpider 30653135
